data_2208753
loop_
_publ_author_name
'Itedal El Tahir'
'M. Iqbal Choudhary'
'Shamsher Ali'
'Shazia Anjum'
Atta-ur-Rahman

_publ_section_title
;
 20(29)-Lupene-3\b,28\b-diacetate
;
_journal_coeditor_code WN2009
_journal_issue 4
_journal_name_full 'Acta Crystallographica Section E'
_journal_page_first o1352
_journal_page_last o1354
_journal_paper_doi 10.1107/S1600536806008233
_journal_volume 62
_journal_year 2006
_chemical_formula_iupac 'C34 H54 O4'
_chemical_formula_moiety 'C34 H54 O4'
_chemical_formula_sum 'C34 H54 O4'
_chemical_formula_weight 526.77
_chemical_name_common 'Betulin diacetate'
_chemical_name_systematic
;
20(29)-Lupene-3\b, 28\b-diacetate
;
_space_group_IT_number 19
_symmetry_cell_setting orthorhombic
_symmetry_space_group_name_Hall 'P 2ac 2ab'
_symmetry_space_group_name_H-M 'P 21 21 21'
_atom_sites_solution_hydrogens geom
_atom_sites_solution_primary direct
_atom_sites_solution_secondary difmap
_audit_creation_method SHELXL-97
_cell_angle_alpha 90.00
_cell_angle_beta 90.00
_cell_angle_gamma 90.00
_cell_formula_units_Z 4
_cell_length_a 12.5710(13)
_cell_length_b 15.6745(16)
_cell_length_c 15.7618(16)
_cell_measurement_reflns_used 7765
_cell_measurement_temperature 293(2)
_cell_measurement_theta_max 25.0
_cell_measurement_theta_min 1.8
_cell_volume 3105.8(6)
_computing_cell_refinement 'SAINT (Siemens, 1996)'
_computing_data_collection 'SMART (Siemens, 1996)'
_computing_data_reduction SAINT
_computing_molecular_graphics SHELXTL
_computing_publication_material
;
SHELXTL, PARST (Nardelli, 1995) and PLATON (Spek, 2003)
;
_computing_structure_refinement SHELXTL
_computing_structure_solution 'SHELXTL (Sheldrick, 1997)'
_diffrn_ambient_temperature 293(2)
_diffrn_detector_area_resol_mean 8.33
_diffrn_measured_fraction_theta_full 1.000
_diffrn_measured_fraction_theta_max 1.000
_diffrn_measurement_device_type 'Siemens SMART CCD area detector'
_diffrn_measurement_method \w
_diffrn_radiation_monochromator graphite
_diffrn_radiation_source 'fine-focus sealed tube'
_diffrn_radiation_type MoK\a
_diffrn_radiation_wavelength 0.71073
_diffrn_reflns_av_R_equivalents 0.0164
_diffrn_reflns_av_sigmaI/netI 0.0121
_diffrn_reflns_limit_h_max 14
_diffrn_reflns_limit_h_min -14
_diffrn_reflns_limit_k_max 17
_diffrn_reflns_limit_k_min -18
_diffrn_reflns_limit_l_max 16
_diffrn_reflns_limit_l_min -18
_diffrn_reflns_number 15663
_diffrn_reflns_theta_full 25.00
_diffrn_reflns_theta_max 25.00
_diffrn_reflns_theta_min 1.83
_diffrn_standards_number 0
_exptl_absorpt_coefficient_mu 0.071
_exptl_absorpt_correction_T_max 0.9895
_exptl_absorpt_correction_T_min 0.8671
_exptl_absorpt_correction_type multi-scan
_exptl_absorpt_process_details '(SADABS; Sheldrick, 1996)'
_exptl_crystal_colour Colorless
_exptl_crystal_density_diffrn 1.127
_exptl_crystal_density_method 'not measured'
_exptl_crystal_description Block
_exptl_crystal_F_000 1160
_exptl_crystal_size_max 0.36
_exptl_crystal_size_mid 0.34
_exptl_crystal_size_min 0.15
_refine_diff_density_max 0.311
_refine_diff_density_min -0.185
_refine_ls_extinction_method none
_refine_ls_goodness_of_fit_ref 1.039
_refine_ls_hydrogen_treatment constr
_refine_ls_matrix_type full
_refine_ls_number_parameters 350
_refine_ls_number_reflns 3072
_refine_ls_number_restraints 0
_refine_ls_restrained_S_all 1.039
_refine_ls_R_factor_all 0.0451
_refine_ls_R_factor_gt 0.0420
_refine_ls_shift/su_max 0.002
_refine_ls_shift/su_mean 0.000
_refine_ls_structure_factor_coef Fsqd
_refine_ls_weighting_details 'calc w=1/[\s^2^(Fo^2^)+(0.0708P)^2^+0.5698P] where P=(Fo^2^+2Fc^2^)/3'
_refine_ls_weighting_scheme calc
_refine_ls_wR_factor_gt 0.1146
_refine_ls_wR_factor_ref 0.1184
_reflns_number_gt 2868
_reflns_number_total 3072
_reflns_threshold_expression I>2\s(I)
_cod_data_source_file wn2009.cif
_cod_data_source_block I
_cod_depositor_comments
;
The following automatic conversions were performed:
'_symmetry_cell_setting' value 'Orthorhombic' changed to 'orthorhombic'
according to '/home/saulius/struct/CIF-dictionaries/cif_core.dic'
dictionary named 'cif_core.dic' version 2.4.1 from 2010-06-29.

Automatic conversion script
Id: cif_fix_enum 1527 2010-12-29 10:47:43Z saulius 

The following automatic conversions were performed:

'_symmetry_cell_setting' value 'Orthorhombic' changed to
'orthorhombic' according to
/home/saulius/struct/CIF-dictionaries/cif_core.dic dictionary named
'cif_core.dic' version 2.4.1 from 2010-06-29.

Automatic conversion script
Id: cif_fix_values 1715 2011-07-08 13:25:40Z adriana 
;
_cod_database_code 2208753

loop_
_symmetry_equiv_pos_as_xyz
'x, y, z'
'-x+1/2, -y, z+1/2'
'-x, y+1/2, -z+1/2'
'x+1/2, -y+1/2, -z'

loop_
_atom_site_type_symbol
_atom_site_label
_atom_site_fract_x
_atom_site_fract_y
_atom_site_fract_z
_atom_site_U_iso_or_equiv
_atom_site_adp_type
_atom_site_calc_flag
_atom_site_refinement_flags
_atom_site_occupancy
O O1 0.36728(17) 0.24735(12) 0.15235(13) 0.0641(6) Uani d . 1
O O2 0.2583(3) 0.29177(16) 0.05064(17) 0.1039(10) Uani d . 1
O O3 0.56973(15) -0.50494(11) -0.02444(13) 0.0627(5) Uani d . 1
O O4 0.7128(2) -0.49647(16) 0.05617(18) 0.1007(9) Uani d . 1
C C1 0.5019(2) 0.08991(14) 0.00738(16) 0.0496(6) Uani d . 1
H H1A 0.5671 0.0951 -0.0251 0.060 Uiso calc R 1
H H1B 0.4440 0.0821 -0.0325 0.060 Uiso calc R 1
C C2 0.4837(3) 0.17272(16) 0.05588(19) 0.0578(7) Uani d . 1
H H2A 0.5445 0.1844 0.0919 0.069 Uiso calc R 1
H H2B 0.4761 0.2196 0.0162 0.069 Uiso calc R 1
C C3 0.3849(2) 0.16559(15) 0.10930(17) 0.0531(6) Uani d . 1
H H3A 0.3245 0.1553 0.0713 0.064 Uiso calc R 1
C C4 0.3875(2) 0.09419(16) 0.17485(16) 0.0517(6) Uani d . 1
C C5 0.41004(19) 0.01078(15) 0.12392(13) 0.0417(5) Uani d . 1
H H5A 0.3493 0.0058 0.0852 0.050 Uiso calc R 1
C C6 0.4062(2) -0.07091(16) 0.17651(15) 0.0507(6) Uani d . 1
H H6A 0.3475 -0.0679 0.2164 0.061 Uiso calc R 1
H H6B 0.4716 -0.0767 0.2087 0.061 Uiso calc R 1
C C7 0.3920(2) -0.14877(15) 0.11888(15) 0.0473(6) Uani d . 1
H H7A 0.3232 -0.1449 0.0912 0.057 Uiso calc R 1
H H7B 0.3916 -0.1998 0.1537 0.057 Uiso calc R 1
C C8 0.47887(17) -0.15809(14) 0.05036(14) 0.0373(5) Uani d . 1
C C9 0.49718(17) -0.06993(13) 0.00590(13) 0.0364(5) Uani d . 1
H H9A 0.4316 -0.0596 -0.0261 0.044 Uiso calc R 1
C C10 0.50954(18) 0.01032(14) 0.06399(14) 0.0397(5) Uani d . 1
C C11 0.5840(2) -0.07784(14) -0.06212(15) 0.0459(5) Uani d . 1
H H11A 0.5913 -0.0236 -0.0912 0.055 Uiso calc R 1
H H11B 0.6513 -0.0905 -0.0348 0.055 Uiso calc R 1
C C12 0.5597(2) -0.14716(15) -0.12708(15) 0.0482(6) Uani d . 1
H H12A 0.6204 -0.1536 -0.1645 0.058 Uiso calc R 1
H H12B 0.4996 -0.1294 -0.1613 0.058 Uiso calc R 1
C C13 0.53456(18) -0.23318(14) -0.08662(14) 0.0381(5) Uani d . 1
H H13A 0.5982 -0.2506 -0.0551 0.046 Uiso calc R 1
C C14 0.44243(17) -0.22426(14) -0.02011(15) 0.0391(5) Uani d . 1
C C15 0.4163(2) -0.31270(15) 0.01911(18) 0.0520(6) Uani d . 1
H H15A 0.4741 -0.3290 0.0566 0.062 Uiso calc R 1
H H15B 0.3526 -0.3073 0.0534 0.062 Uiso calc R 1
C C16 0.3991(2) -0.38469(15) -0.04601(19) 0.0550(6) Uani d . 1
H H16A 0.3903 -0.4384 -0.0163 0.066 Uiso calc R 1
H H16B 0.3344 -0.3736 -0.0777 0.066 Uiso calc R 1
C C17 0.49242(19) -0.39180(15) -0.10744(17) 0.0481(6) Uani d . 1
C C18 0.5106(2) -0.30437(15) -0.14969(16) 0.0447(5) Uani d . 1
H H18A 0.4428 -0.2891 -0.1765 0.054 Uiso calc R 1
C C19 0.6176(2) 0.01305(17) 0.10992(18) 0.0552(6) Uani d . 1
H H19A 0.6211 0.0631 0.1449 0.083 Uiso calc R 1
H H19B 0.6739 0.0145 0.0688 0.083 Uiso calc R 1
H H19C 0.6251 -0.0368 0.1448 0.083 Uiso calc R 1
C C20 0.5883(2) -0.32414(17) -0.22310(16) 0.0546(6) Uani d . 1
H H20A 0.6597 -0.3305 -0.1990 0.066 Uiso calc R 1
C C21 0.5500(3) -0.41356(19) -0.2529(2) 0.0742(9) Uani d . 1
H H21A 0.5127 -0.4088 -0.3066 0.089 Uiso calc R 1
H H21B 0.6105 -0.4512 -0.2607 0.089 Uiso calc R 1
C C22 0.4758(3) -0.44940(18) -0.18529(19) 0.0651(8) Uani d . 1
H H22A 0.4940 -0.5081 -0.1722 0.078 Uiso calc R 1
H H22B 0.4024 -0.4473 -0.2042 0.078 Uiso calc R 1
C C23 0.5948(3) -0.2608(2) -0.29512(18) 0.0696(8) Uani d . 1
C C24 0.6893(4) -0.2367(3) -0.3246(3) 0.1104(15) Uani d . 1
H H24A 0.6935 -0.1993 -0.3703 0.133 Uiso calc R 1
H H24B 0.7511 -0.2573 -0.2995 0.133 Uiso calc R 1
C C25 0.4931(4) -0.2298(2) -0.3329(2) 0.0946(13) Uani d . 1
H H25A 0.5084 -0.1937 -0.3805 0.142 Uiso calc R 1
H H25B 0.4541 -0.1981 -0.2911 0.142 Uiso calc R 1
H H25C 0.4515 -0.2777 -0.3512 0.142 Uiso calc R 1
C C26 0.5922(2) -0.42190(15) -0.06018(18) 0.0502(6) Uani d . 1
H H26A 0.6519 -0.4255 -0.0990 0.060 Uiso calc R 1
H H26B 0.6101 -0.3819 -0.0155 0.060 Uiso calc R 1
C C27 0.6352(2) -0.53389(17) 0.03414(17) 0.0541(6) Uani d . 1
C C28 0.6063(3) -0.62063(19) 0.0647(2) 0.0799(10) Uani d . 1
H H28A 0.6231 -0.6255 0.1240 0.120 Uiso calc R 1
H H28B 0.6456 -0.6626 0.0334 0.120 Uiso calc R 1
H H28C 0.5314 -0.6298 0.0566 0.120 Uiso calc R 1
C C29 0.4671(3) 0.1122(2) 0.24657(18) 0.0707(9) Uani d . 1
H H29A 0.5353 0.1257 0.2227 0.106 Uiso calc R 1
H H29B 0.4733 0.0627 0.2820 0.106 Uiso calc R 1
H H29C 0.4423 0.1595 0.2798 0.106 Uiso calc R 1
C C30 0.2761(3) 0.0884(2) 0.2149(2) 0.0712(8) Uani d . 1
H H30A 0.2568 0.1429 0.2380 0.107 Uiso calc R 1
H H30B 0.2767 0.0465 0.2594 0.107 Uiso calc R 1
H H30C 0.2254 0.0721 0.1723 0.107 Uiso calc R 1
C C31 0.3036(3) 0.30328(19) 0.1161(2) 0.0647(8) Uani d . 1
C C32 0.2962(3) 0.3840(2) 0.1662(3) 0.0957(13) Uani d . 1
H H32A 0.2491 0.4230 0.1380 0.144 Uiso calc R 1
H H32B 0.3655 0.4093 0.1710 0.144 Uiso calc R 1
H H32C 0.2691 0.3716 0.2218 0.144 Uiso calc R 1
C C33 0.5805(2) -0.18953(15) 0.09551(15) 0.0473(6) Uani d . 1
H H33A 0.5841 -0.1650 0.1512 0.071 Uiso calc R 1
H H33B 0.6419 -0.1725 0.0634 0.071 Uiso calc R 1
H H33C 0.5788 -0.2506 0.0999 0.071 Uiso calc R 1
C C34 0.33930(18) -0.19452(17) -0.06529(18) 0.0522(6) Uani d . 1
H H34A 0.3181 -0.2366 -0.1062 0.078 Uiso calc R 1
H H34B 0.3522 -0.1413 -0.0936 0.078 Uiso calc R 1
H H34C 0.2837 -0.1873 -0.0241 0.078 Uiso calc R 1

loop_
_atom_site_aniso_label
_atom_site_aniso_U_11
_atom_site_aniso_U_22
_atom_site_aniso_U_33
_atom_site_aniso_U_12
_atom_site_aniso_U_13
_atom_site_aniso_U_23
O1 0.0769(13) 0.0463(10) 0.0690(11) 0.0162(10) -0.0151(10) -0.0213(10)
O2 0.144(2) 0.0795(16) 0.0886(17) 0.0450(17) -0.0409(18) -0.0230(14)
O3 0.0638(11) 0.0359(9) 0.0885(13) -0.0083(8) -0.0196(10) 0.0052(9)
O4 0.1026(19) 0.0819(16) 0.1176(19) -0.0300(15) -0.0500(16) 0.0384(15)
C1 0.0643(16) 0.0343(12) 0.0503(13) -0.0024(11) 0.0077(12) -0.0014(10)
C2 0.0764(18) 0.0340(12) 0.0630(15) -0.0014(12) 0.0028(15) -0.0040(11)
C3 0.0648(16) 0.0398(13) 0.0548(14) 0.0055(12) -0.0059(13) -0.0149(11)
C4 0.0597(16) 0.0498(14) 0.0455(12) 0.0060(12) 0.0002(12) -0.0119(11)
C5 0.0450(12) 0.0411(12) 0.0389(11) 0.0003(10) 0.0005(10) -0.0049(10)
C6 0.0608(15) 0.0510(13) 0.0404(12) 0.0014(12) 0.0129(12) 0.0002(11)
C7 0.0537(14) 0.0408(12) 0.0475(13) -0.0027(11) 0.0133(12) 0.0043(11)
C8 0.0355(11) 0.0337(10) 0.0426(11) -0.0006(9) 0.0019(10) 0.0034(9)
C9 0.0375(11) 0.0328(10) 0.0388(10) -0.0005(9) 0.0005(9) 0.0014(9)
C10 0.0414(11) 0.0364(11) 0.0413(11) -0.0005(10) 0.0010(10) -0.0016(9)
C11 0.0548(13) 0.0343(11) 0.0486(12) -0.0033(11) 0.0136(11) 0.0010(10)
C12 0.0617(15) 0.0402(12) 0.0428(12) 0.0029(11) 0.0109(11) 0.0011(10)
C13 0.0366(11) 0.0334(11) 0.0443(11) 0.0030(9) -0.0024(9) -0.0012(9)
C14 0.0347(11) 0.0330(11) 0.0496(12) -0.0011(9) 0.0001(10) 0.0012(9)
C15 0.0481(13) 0.0401(12) 0.0679(15) -0.0061(11) 0.0114(13) 0.0008(12)
C16 0.0456(13) 0.0362(12) 0.0831(18) -0.0054(10) -0.0027(13) -0.0021(13)
C17 0.0431(12) 0.0361(12) 0.0651(15) 0.0011(10) -0.0087(12) -0.0096(11)
C18 0.0439(12) 0.0408(12) 0.0495(12) 0.0076(10) -0.0071(11) -0.0045(11)
C19 0.0497(14) 0.0487(14) 0.0673(15) -0.0035(11) -0.0066(12) -0.0116(13)
C20 0.0601(15) 0.0537(14) 0.0502(13) 0.0127(13) -0.0022(13) -0.0102(12)
C21 0.101(2) 0.0524(16) 0.0689(18) 0.0166(16) -0.0101(19) -0.0218(15)
C22 0.0699(18) 0.0469(15) 0.0785(19) 0.0067(13) -0.0238(16) -0.0165(14)
C23 0.102(2) 0.0609(17) 0.0464(14) 0.0147(18) 0.0062(16) -0.0130(13)
C24 0.139(4) 0.117(4) 0.075(2) 0.002(3) 0.043(3) 0.004(2)
C25 0.144(4) 0.079(2) 0.0603(19) 0.030(3) -0.018(2) -0.0058(17)
C26 0.0480(13) 0.0341(11) 0.0686(15) -0.0012(11) -0.0043(13) -0.0011(11)
C27 0.0624(16) 0.0447(13) 0.0552(14) -0.0045(12) 0.0000(13) 0.0000(12)
C28 0.106(3) 0.0503(16) 0.083(2) -0.0062(17) 0.000(2) 0.0137(15)
C29 0.094(2) 0.0669(18) 0.0515(15) 0.0116(16) -0.0128(16) -0.0215(15)
C30 0.079(2) 0.0642(18) 0.0700(18) 0.0114(16) 0.0232(16) -0.0182(15)
C31 0.0700(18) 0.0551(16) 0.0690(18) 0.0142(14) -0.0022(16) -0.0106(14)
C32 0.110(3) 0.0628(19) 0.115(3) 0.033(2) -0.015(3) -0.033(2)
C33 0.0517(14) 0.0432(12) 0.0472(12) 0.0031(11) -0.0070(12) 0.0043(10)
C34 0.0365(12) 0.0498(14) 0.0702(16) 0.0054(10) -0.0089(12) -0.0141(13)

loop_
_atom_type_symbol
_atom_type_description
_atom_type_scat_dispersion_real
_atom_type_scat_dispersion_imag
_atom_type_scat_source
C C 0.0033 0.0000 'International Tables Vol C Tables 4.2.6.8 and 6.1.1.4'
H H 0.0000 0.0000 'International Tables Vol C Tables 4.2.6.8 and 6.1.1.4'
O O 0.0106 0.0000 'International Tables Vol C Tables 4.2.6.8 and 6.1.1.4'

loop_
_geom_angle_atom_site_label_1
_geom_angle_atom_site_label_2
_geom_angle_atom_site_label_3
_geom_angle
C31 O1 C3 118.2(2)
C27 O3 C26 117.5(2)
C2 C1 C10 114.2(2)
C2 C1 H1A 108.7
C10 C1 H1A 108.7
C2 C1 H1B 108.7
C10 C1 H1B 108.7
H1A C1 H1B 107.6
C3 C2 C1 110.0(2)
C3 C2 H2A 109.7
C1 C2 H2A 109.7
C3 C2 H2B 109.7
C1 C2 H2B 109.7
H2A C2 H2B 108.2
O1 C3 C2 108.6(2)
O1 C3 C4 109.3(2)
C2 C3 C4 114.6(2)
O1 C3 H3A 108.0
C2 C3 H3A 108.0
C4 C3 H3A 108.0
C3 C4 C29 112.2(2)
C3 C4 C30 107.6(2)
C29 C4 C30 107.6(2)
C3 C4 C5 105.70(18)
C29 C4 C5 114.5(2)
C30 C4 C5 109.1(2)
C6 C5 C4 114.70(17)
C6 C5 C10 110.43(19)
C4 C5 C10 117.31(19)
C6 C5 H5A 104.2
C4 C5 H5A 104.2
C10 C5 H5A 104.2
C5 C6 C7 110.49(18)
C5 C6 H6A 109.6
C7 C6 H6A 109.6
C5 C6 H6B 109.6
C7 C6 H6B 109.6
H6A C6 H6B 108.1
C6 C7 C8 114.1(2)
C6 C7 H7A 108.7
C8 C7 H7A 108.7
C6 C7 H7B 108.7
C8 C7 H7B 108.7
H7A C7 H7B 107.6
C7 C8 C33 107.09(18)
C7 C8 C9 109.49(17)
C33 C8 C9 111.49(18)
C7 C8 C14 110.31(18)
C33 C8 C14 110.67(17)
C9 C8 C14 107.81(17)
C11 C9 C10 113.80(17)
C11 C9 C8 110.22(17)
C10 C9 C8 117.54(16)
C11 C9 H9A 104.6
C10 C9 H9A 104.6
C8 C9 H9A 104.6
C1 C10 C19 107.8(2)
C1 C10 C9 107.87(16)
C19 C10 C9 112.67(19)
C1 C10 C5 107.23(18)
C19 C10 C5 114.86(18)
C9 C10 C5 106.10(17)
C12 C11 C9 112.63(19)
C12 C11 H11A 109.1
C9 C11 H11A 109.1
C12 C11 H11B 109.1
C9 C11 H11B 109.1
H11A C11 H11B 107.8
C11 C12 C13 113.01(18)
C11 C12 H12A 109.0
C13 C12 H12A 109.0
C11 C12 H12B 109.0
C13 C12 H12B 109.0
H12A C12 H12B 107.8
C12 C13 C18 114.55(19)
C12 C13 C14 110.73(17)
C18 C13 C14 110.79(18)
C12 C13 H13A 106.8
C18 C13 H13A 106.8
C14 C13 H13A 106.8
C34 C14 C15 105.93(19)
C34 C14 C13 109.70(19)
C15 C14 C13 110.04(17)
C34 C14 C8 111.48(18)
C15 C14 C8 111.46(18)
C13 C14 C8 108.23(16)
C16 C15 C14 114.7(2)
C16 C15 H15A 108.6
C14 C15 H15A 108.6
C16 C15 H15B 108.6
C14 C15 H15B 108.6
H15A C15 H15B 107.6
C17 C16 C15 111.59(19)
C17 C16 H16A 109.3
C15 C16 H16A 109.3
C17 C16 H16B 109.3
C15 C16 H16B 109.3
H16A C16 H16B 108.0
C16 C17 C26 110.1(2)
C16 C17 C22 116.4(2)
C26 C17 C22 108.6(2)
C16 C17 C18 108.85(19)
C26 C17 C18 111.26(19)
C22 C17 C18 101.4(2)
C13 C18 C17 113.48(19)
C13 C18 C20 120.6(2)
C17 C18 C20 103.81(19)
C13 C18 H18A 106.0
C17 C18 H18A 106.0
C20 C18 H18A 106.0
C10 C19 H19A 109.5
C10 C19 H19B 109.5
H19A C19 H19B 109.5
C10 C19 H19C 109.5
H19A C19 H19C 109.5
H19B C19 H19C 109.5
C23 C20 C18 117.7(2)
C23 C20 C21 112.5(2)
C18 C20 C21 102.2(2)
C23 C20 H20A 108.0
C18 C20 H20A 108.0
C21 C20 H20A 108.0
C22 C21 C20 108.1(2)
C22 C21 H21A 110.1
C20 C21 H21A 110.1
C22 C21 H21B 110.1
C20 C21 H21B 110.1
H21A C21 H21B 108.4
C21 C22 C17 105.0(2)
C21 C22 H22A 110.7
C17 C22 H22A 110.7
C21 C22 H22B 110.7
C17 C22 H22B 110.7
H22A C22 H22B 108.8
C24 C23 C25 122.3(3)
C24 C23 C20 119.9(3)
C25 C23 C20 117.8(3)
C23 C24 H24A 120.0
C23 C24 H24B 120.0
H24A C24 H24B 120.0
C23 C25 H25A 109.5
C23 C25 H25B 109.5
H25A C25 H25B 109.5
C23 C25 H25C 109.5
H25A C25 H25C 109.5
H25B C25 H25C 109.5
O3 C26 C17 107.8(2)
O3 C26 H26A 110.1
C17 C26 H26A 110.1
O3 C26 H26B 110.1
C17 C26 H26B 110.1
H26A C26 H26B 108.5
O4 C27 O3 123.2(3)
O4 C27 C28 123.8(3)
O3 C27 C28 112.9(3)
C27 C28 H28A 109.5
C27 C28 H28B 109.5
H28A C28 H28B 109.5
C27 C28 H28C 109.5
H28A C28 H28C 109.5
H28B C28 H28C 109.5
C4 C29 H29A 109.5
C4 C29 H29B 109.5
H29A C29 H29B 109.5
C4 C29 H29C 109.5
H29A C29 H29C 109.5
H29B C29 H29C 109.5
C4 C30 H30A 109.5
C4 C30 H30B 109.5
H30A C30 H30B 109.5
C4 C30 H30C 109.5
H30A C30 H30C 109.5
H30B C30 H30C 109.5
O2 C31 O1 124.4(3)
O2 C31 C32 123.7(3)
O1 C31 C32 111.9(3)
C31 C32 H32A 109.5
C31 C32 H32B 109.5
H32A C32 H32B 109.5
C31 C32 H32C 109.5
H32A C32 H32C 109.5
H32B C32 H32C 109.5
C8 C33 H33A 109.5
C8 C33 H33B 109.5
H33A C33 H33B 109.5
C8 C33 H33C 109.5
H33A C33 H33C 109.5
H33B C33 H33C 109.5
C14 C34 H34A 109.5
C14 C34 H34B 109.5
H34A C34 H34B 109.5
C14 C34 H34C 109.5
H34A C34 H34C 109.5
H34B C34 H34C 109.5

loop_
_geom_bond_atom_site_label_1
_geom_bond_atom_site_label_2
_geom_bond_distance
O1 C31 1.317(3)
O1 C3 1.467(3)
O2 C31 1.193(4)
O3 C27 1.318(3)
O3 C26 1.446(3)
O4 C27 1.190(3)
C1 C2 1.524(3)
C1 C10 1.537(3)
C1 H1A 0.9700
C1 H1B 0.9700
C2 C3 1.504(4)
C2 H2A 0.9700
C2 H2B 0.9700
C3 C4 1.523(4)
C3 H3A 0.9800
C4 C29 1.536(4)
C4 C30 1.539(4)
C4 C5 1.560(3)
C5 C6 1.526(3)
C5 C10 1.567(3)
C5 H5A 0.9800
C6 C7 1.532(3)
C6 H6A 0.9700
C6 H6B 0.9700
C7 C8 1.543(3)
C7 H7A 0.9700
C7 H7B 0.9700
C8 C33 1.543(3)
C8 C9 1.566(3)
C8 C14 1.587(3)
C9 C11 1.535(3)
C9 C10 1.564(3)
C9 H9A 0.9800
C10 C19 1.540(3)
C11 C12 1.524(3)
C11 H11A 0.9700
C11 H11B 0.9700
C12 C13 1.525(3)
C12 H12A 0.9700
C12 H12B 0.9700
C13 C18 1.525(3)
C13 C14 1.568(3)
C13 H13A 0.9800
C14 C34 1.551(3)
C14 C15 1.553(3)
C15 C16 1.541(4)
C15 H15A 0.9700
C15 H15B 0.9700
C16 C17 1.526(4)
C16 H16A 0.9700
C16 H16B 0.9700
C17 C26 1.533(3)
C17 C22 1.538(3)
C17 C18 1.541(3)
C18 C20 1.546(4)
C18 H18A 0.9800
C19 H19A 0.9600
C19 H19B 0.9600
C19 H19C 0.9600
C20 C23 1.511(4)
C20 C21 1.555(4)
C20 H20A 0.9800
C21 C22 1.524(5)
C21 H21A 0.9700
C21 H21B 0.9700
C22 H22A 0.9700
C22 H22B 0.9700
C23 C24 1.330(6)
C23 C25 1.491(5)
C24 H24A 0.9300
C24 H24B 0.9300
C25 H25A 0.9600
C25 H25B 0.9600
C25 H25C 0.9600
C26 H26A 0.9700
C26 H26B 0.9700
C27 C28 1.488(4)
C28 H28A 0.9600
C28 H28B 0.9600
C28 H28C 0.9600
C29 H29A 0.9600
C29 H29B 0.9600
C29 H29C 0.9600
C30 H30A 0.9600
C30 H30B 0.9600
C30 H30C 0.9600
C31 C32 1.495(4)
C32 H32A 0.9600
C32 H32B 0.9600
C32 H32C 0.9600
C33 H33A 0.9600
C33 H33B 0.9600
C33 H33C 0.9600
C34 H34A 0.9600
C34 H34B 0.9600
C34 H34C 0.9600

loop_
_geom_hbond_atom_site_label_D
_geom_hbond_atom_site_label_H
_geom_hbond_atom_site_label_A
_geom_hbond_site_symmetry_A
_geom_hbond_distance_DH
_geom_hbond_distance_HA
_geom_hbond_distance_DA
_geom_hbond_angle_DHA
_geom_hbond_publ_flag
C3 H3A O2 1_555 0.98 2.32 2.702(4) 102 y
C16 H16A O3 1_555 0.97 2.49 2.876(3) 104 y
C22 H22A O3 1_555 0.97 2.52 2.929(4) 106 y
C30 H30A O1 1_555 0.96 2.54 2.914(4) 106 y

loop_
_geom_torsion_atom_site_label_1
_geom_torsion_atom_site_label_2
_geom_torsion_atom_site_label_3
_geom_torsion_atom_site_label_4
_geom_torsion
C10 C1 C2 C3 -56.5(3)
C31 O1 C3 C2 94.0(3)
C31 O1 C3 C4 -140.3(3)
C1 C2 C3 O1 -177.7(2)
C1 C2 C3 C4 59.7(3)
O1 C3 C4 C29 -52.8(3)
C2 C3 C4 C29 69.4(3)
O1 C3 C4 C30 65.3(3)
C2 C3 C4 C30 -172.5(2)
O1 C3 C4 C5 -178.2(2)
C2 C3 C4 C5 -56.1(3)
C3 C4 C5 C6 -174.7(2)
C29 C4 C5 C6 61.2(3)
C30 C4 C5 C6 -59.3(3)
C3 C4 C5 C10 53.2(3)
C29 C4 C5 C10 -70.8(3)
C30 C4 C5 C10 168.6(2)
C4 C5 C6 C7 161.1(2)
C10 C5 C6 C7 -63.6(3)
C5 C6 C7 C8 57.0(3)
C6 C7 C8 C33 74.4(2)
C6 C7 C8 C9 -46.7(3)
C6 C7 C8 C14 -165.15(19)
C7 C8 C9 C11 179.64(19)
C33 C8 C9 C11 61.3(2)
C14 C8 C9 C11 -60.3(2)
C7 C8 C9 C10 47.0(3)
C33 C8 C9 C10 -71.3(2)
C14 C8 C9 C10 167.06(18)
C2 C1 C10 C19 -73.1(3)
C2 C1 C10 C9 165.0(2)
C2 C1 C10 C5 51.1(3)
C11 C9 C10 C1 61.2(2)
C8 C9 C10 C1 -167.8(2)
C11 C9 C10 C19 -57.6(2)
C8 C9 C10 C19 73.3(2)
C11 C9 C10 C5 175.86(18)
C8 C9 C10 C5 -53.1(2)
C6 C5 C10 C1 174.58(19)
C4 C5 C10 C1 -51.5(2)
C6 C5 C10 C19 -65.6(2)
C4 C5 C10 C19 68.3(3)
C6 C5 C10 C9 59.5(2)
C4 C5 C10 C9 -166.53(18)
C10 C9 C11 C12 -170.02(18)
C8 C9 C11 C12 55.5(2)
C9 C11 C12 C13 -52.4(3)
C11 C12 C13 C18 -179.6(2)
C11 C12 C13 C14 54.2(3)
C12 C13 C14 C34 62.7(2)
C18 C13 C14 C34 -65.5(2)
C12 C13 C14 C15 178.9(2)
C18 C13 C14 C15 50.6(2)
C12 C13 C14 C8 -59.1(2)
C18 C13 C14 C8 172.63(17)
C7 C8 C14 C34 60.8(2)
C33 C8 C14 C34 179.10(19)
C9 C8 C14 C34 -58.7(2)
C7 C8 C14 C15 -57.4(2)
C33 C8 C14 C15 61.0(2)
C9 C8 C14 C15 -176.87(17)
C7 C8 C14 C13 -178.49(17)
C33 C8 C14 C13 -60.2(2)
C9 C8 C14 C13 62.0(2)
C34 C14 C15 C16 68.6(3)
C13 C14 C15 C16 -49.9(3)
C8 C14 C15 C16 -169.95(19)
C14 C15 C16 C17 53.4(3)
C15 C16 C17 C26 67.1(3)
C15 C16 C17 C22 -168.8(2)
C15 C16 C17 C18 -55.1(3)
C12 C13 C18 C17 176.3(2)
C14 C13 C18 C17 -57.5(2)
C12 C13 C18 C20 52.3(3)
C14 C13 C18 C20 178.4(2)
C16 C17 C18 C13 59.2(3)
C26 C17 C18 C13 -62.2(3)
C22 C17 C18 C13 -177.5(2)
C16 C17 C18 C20 -167.98(19)
C26 C17 C18 C20 70.5(2)
C22 C17 C18 C20 -44.7(2)
C13 C18 C20 C23 -71.7(3)
C17 C18 C20 C23 159.8(2)
C13 C18 C20 C21 164.6(2)
C17 C18 C20 C21 36.0(2)
C23 C20 C21 C22 -141.0(3)
C18 C20 C21 C22 -13.8(3)
C20 C21 C22 C17 -13.5(3)
C16 C17 C22 C21 153.3(2)
C26 C17 C22 C21 -81.9(3)
C18 C17 C22 C21 35.4(3)
C18 C20 C23 C24 134.4(3)
C21 C20 C23 C24 -107.1(4)
C18 C20 C23 C25 -47.8(4)
C21 C20 C23 C25 70.6(3)
C27 O3 C26 C17 -165.1(2)
C16 C17 C26 O3 60.7(3)
C22 C17 C26 O3 -67.7(3)
C18 C17 C26 O3 -178.5(2)
C26 O3 C27 O4 -2.8(4)
C26 O3 C27 C28 -178.5(2)
C3 O1 C31 O2 0.7(5)
C3 O1 C31 C32 -178.4(3)

loop_
_cod_related_entry_id
_cod_related_entry_database
_cod_related_entry_code
1 ChemSpider 206347
